data_7012934
loop_
_publ_author_name
'Barnett, Sarah A.'
'Blake, Alexander J.'
'Champness, Neil R.'
'Wilson, Claire'

_publ_section_title
;
 The rule of 4,7-phenanthroline in coordination polymer construction
;
_journal_coden_ASTM DTARAF
_journal_issue 12
_journal_name_full 'Dalton Transactions'
_journal_page_first 2387
_journal_page_last 2394
_journal_paper_doi 10.1039/b302807k
_journal_year 2003
_chemical_formula_moiety 'C24 H16 Cl2 Cu N4'
_chemical_formula_sum 'C24 H16 Cl2 Cu N4'
_chemical_formula_weight 494.85
_chemical_name_common '[Cu(Cl)2(4,7-phen)2]'
_chemical_name_systematic
; 
Dichloro-bis(4,7-phenanthroline)copper(II)
;
_space_group_IT_number 14
_symmetry_cell_setting monoclinic
_symmetry_space_group_name_Hall '-P 2ybc'
_symmetry_space_group_name_H-M 'P 1 21/c 1'
_atom_sites_solution_hydrogens geom
_atom_sites_solution_primary direct
_atom_sites_solution_secondary 'difference Fourier synthesis'
_audit_creation_method SHELXL-97
_cell_angle_alpha 90.00
_cell_angle_beta 103.242(5)
_cell_angle_gamma 90.00
_cell_formula_units_Z 2
_cell_length_a 5.1490(15)
_cell_length_b 18.613(6)
_cell_length_c 10.889(3)
_cell_measurement_reflns_used 1577
_cell_measurement_temperature 298(2)
_cell_measurement_theta_max 24.12
_cell_measurement_theta_min 2.21
_cell_volume 1015.8(5)
_computing_cell_refinement 'Bruker SAINT version 6.02a (Bruker, 2000)'
_computing_data_collection 'Bruker SMART version 5.625 (Bruker, 2001)'
_computing_data_reduction 'Bruker SAINT; Bruker SHELXTL (Bruker, 1997)'
_computing_molecular_graphics 'Bruker SHELXTL'
_computing_publication_material 'SHELXL-97; PLATON (Spek, 2001)'
_computing_structure_refinement 'SHELXL-97 (Sheldrick, 1997)'
_computing_structure_solution 'SHELXS-97 (Sheldrick, 1990)'
_diffrn_ambient_temperature 298(2)
_diffrn_measured_fraction_theta_full 0.966
_diffrn_measured_fraction_theta_max 0.919
_diffrn_measurement_device_type 'Bruker SMART APEX CCD area detector'
_diffrn_measurement_method omega
_diffrn_radiation_monochromator graphite
_diffrn_radiation_source 'fine-focus sealed tube'
_diffrn_radiation_type MoK\a
_diffrn_radiation_wavelength 0.71073
_diffrn_reflns_av_R_equivalents 0.026
_diffrn_reflns_av_sigmaI/netI 0.033
_diffrn_reflns_limit_h_max 6
_diffrn_reflns_limit_h_min -6
_diffrn_reflns_limit_k_max 18
_diffrn_reflns_limit_k_min -24
_diffrn_reflns_limit_l_max 13
_diffrn_reflns_limit_l_min -12
_diffrn_reflns_number 6147
_diffrn_reflns_theta_full 27.50
_diffrn_reflns_theta_max 28.14
_diffrn_reflns_theta_min 2.19
_diffrn_standards_decay_% 0
_diffrn_standards_number 0
_exptl_absorpt_coefficient_mu 1.359
_exptl_absorpt_correction_T_max 1.000
_exptl_absorpt_correction_T_min 0.866
_exptl_absorpt_correction_type multi-scan
_exptl_absorpt_process_details 'SADABS version 2.03 (Bruker, 2001)'
_exptl_crystal_colour Orange/brown
_exptl_crystal_density_diffrn 1.618
_exptl_crystal_density_meas 0
_exptl_crystal_density_method 'not measured'
_exptl_crystal_description Lath
_exptl_crystal_F_000 502
_exptl_crystal_size_max 0.25
_exptl_crystal_size_mid 0.08
_exptl_crystal_size_min 0.06
_refine_diff_density_max 0.45
_refine_diff_density_min -0.46
_refine_diff_density_rms 0.07
_refine_ls_extinction_method none
_refine_ls_goodness_of_fit_ref 1.139
_refine_ls_hydrogen_treatment 'riding model'
_refine_ls_matrix_type full
_refine_ls_number_parameters 142
_refine_ls_number_reflns 2285
_refine_ls_number_restraints 0
_refine_ls_restrained_S_all 1.139
_refine_ls_R_factor_all 0.0657
_refine_ls_R_factor_gt 0.0531
_refine_ls_shift/su_max 0.001
_refine_ls_shift/su_mean 0.000
_refine_ls_structure_factor_coef Fsqd
_refine_ls_weighting_details 'w==1/[\s^2^(Fo^2^)+(0.0511P)^2^+0.499P] where P==(Fo^2^+2Fc^2^)/3'
_refine_ls_weighting_scheme calc
_refine_ls_wR_factor_gt 0.1136
_refine_ls_wR_factor_ref 0.1203
_reflns_number_gt 1902
_reflns_number_total 2365
_reflns_threshold_expression >2sigma(I)
_cod_data_source_file b302807k.txt
_cod_data_source_block 6(CUCLPH)
_cod_depositor_comments
;
The following automatic conversions were performed:
'_symmetry_cell_setting' value 'Monoclinic' changed to 'monoclinic'
according to '/home/saulius/struct/CIF-dictionaries/cif_core.dic'
dictionary named 'cif_core.dic' version 2.4.1 from
2010-06-29.

'_exptl_absorpt_correction_type' value 'Multi-scan' changed
to 'multi-scan' according to
'/home/saulius/struct/CIF-dictionaries/cif_core.dic' dictionary named
'cif_core.dic' version 2.4.1 from 2010-06-29.

Automatic conversion script
Id: cif_fix_enum 1527 2010-12-29 10:47:43Z saulius 

The following automatic conversions were performed:

'_refine_ls_weighting_scheme' value 'calc
w==1/[\s^2^(Fo^2^)+(0.0511P)^2^+0.499P] where P==(Fo^2^+2Fc^2^)/3'
was changed to 'calc'. New tag '_refine_ls_weighting_details' was
created. The value of the new tag was set to
'w==1/[\s^2^(Fo^2^)+(0.0511P)^2^+0.499P] where P==(Fo^2^+2Fc^2^)/3'.

Automatic conversion script
Id: cif_fix_values 3143 2015-03-26 13:38:13Z robertas 

The following automatic conversions were performed:

'_atom_sites_solution_primary' value 'direct methods' was changed to
'direct'.

'_atom_sites_solution_hydrogens' value 'geometrically placed' was
changed to 'geom'.

Automatic conversion script
Id: cif_fix_values 6452 2018-10-05 10:23:21Z andrius 
;
_cod_original_sg_symbol_H-M P2(1)/c
_cod_database_code 7012934

loop_
_symmetry_equiv_pos_as_xyz
'x, y, z'
'-x, y+1/2, -z+1/2'
'-x, -y, -z'
'x, -y-1/2, z-1/2'

loop_
_atom_site_label
_atom_site_type_symbol
_atom_site_fract_x
_atom_site_fract_y
_atom_site_fract_z
_atom_site_U_iso_or_equiv
_atom_site_adp_type
_atom_site_occupancy
_atom_site_symmetry_multiplicity
_atom_site_calc_flag
_atom_site_refinement_flags
_atom_site_disorder_assembly
_atom_site_disorder_group
Cu1 Cu 0.5000 0.5000 0.0000 0.04185(19) Uani 1 2 d S . .
Cl1 Cl 0.20902(18) 0.46012(5) -0.17402(8) 0.0566(3) Uani 1 1 d . . .
C1 C 0.3433(6) 0.28163(19) 0.1959(3) 0.0477(8) Uani 1 1 d . . .
H1A H 0.3007 0.2395 0.2327 0.057 Uiso 1 1 calc R . .
C2 C 0.2512(7) 0.3455(2) 0.2278(3) 0.0542(9) Uani 1 1 d . . .
H2A H 0.1473 0.3476 0.2872 0.065 Uiso 1 1 calc R . .
C3 C 0.3136(7) 0.4074(2) 0.1712(3) 0.0543(9) Uani 1 1 d . . .
H3A H 0.2485 0.4509 0.1936 0.065 Uiso 1 1 calc R . .
N4 N 0.4623(5) 0.40790(14) 0.0862(2) 0.0429(6) Uani 1 1 d . . .
C5 C 0.7278(6) 0.34568(16) -0.0333(3) 0.0412(7) Uani 1 1 d . . .
H5A H 0.7662 0.3892 -0.0671 0.049 Uiso 1 1 calc R . .
C6 C 0.8292(6) 0.28433(17) -0.0675(3) 0.0438(7) Uani 1 1 d . . .
H6A H 0.9396 0.2862 -0.1241 0.053 Uiso 1 1 calc R . .
N7 N 0.8748(6) 0.15688(16) -0.0628(3) 0.0569(8) Uani 1 1 d . . .
C8 C 0.8179(9) 0.0944(2) -0.0197(4) 0.0671(11) Uani 1 1 d . . .
H8A H 0.8868 0.0535 -0.0495 0.081 Uiso 1 1 calc R . .
C9 C 0.6624(9) 0.0857(2) 0.0669(4) 0.0643(11) Uani 1 1 d . . .
H9A H 0.6299 0.0400 0.0946 0.077 Uiso 1 1 calc R . .
C10 C 0.5572(8) 0.14446(19) 0.1113(3) 0.0523(9) Uani 1 1 d . . .
H10A H 0.4520 0.1394 0.1697 0.063 Uiso 1 1 calc R . .
C11 C 0.6084(6) 0.21308(16) 0.0683(3) 0.0399(7) Uani 1 1 d . . .
C12 C 0.5032(6) 0.27896(16) 0.1072(3) 0.0385(7) Uani 1 1 d . . .
C13 C 0.5614(6) 0.34414(15) 0.0549(3) 0.0373(6) Uani 1 1 d . . .
C14 C 0.7720(6) 0.21633(17) -0.0193(3) 0.0418(7) Uani 1 1 d . . .

loop_
_atom_site_aniso_label
_atom_site_aniso_U_11
_atom_site_aniso_U_22
_atom_site_aniso_U_33
_atom_site_aniso_U_23
_atom_site_aniso_U_13
_atom_site_aniso_U_12
Cu1 0.0480(3) 0.0339(3) 0.0428(3) -0.0048(2) 0.0087(2) 0.0063(2)
Cl1 0.0610(6) 0.0523(5) 0.0505(5) -0.0066(4) 0.0005(4) 0.0015(4)
C1 0.0457(19) 0.057(2) 0.0422(18) 0.0066(15) 0.0146(14) -0.0028(15)
C2 0.051(2) 0.075(3) 0.0413(19) -0.0025(17) 0.0200(15) 0.0048(18)
C3 0.058(2) 0.058(2) 0.049(2) -0.0100(17) 0.0177(16) 0.0116(17)
N4 0.0467(15) 0.0405(14) 0.0421(15) -0.0046(11) 0.0112(12) 0.0033(12)
C5 0.0454(18) 0.0392(16) 0.0406(17) 0.0047(13) 0.0136(13) -0.0021(13)
C6 0.0424(17) 0.0513(19) 0.0413(17) 0.0020(14) 0.0167(14) 0.0029(14)
N7 0.0619(19) 0.0494(17) 0.0619(19) -0.0005(14) 0.0196(15) 0.0156(14)
C8 0.083(3) 0.043(2) 0.073(3) 0.0037(18) 0.015(2) 0.0218(19)
C9 0.085(3) 0.0380(19) 0.065(3) 0.0079(17) 0.006(2) 0.0005(19)
C10 0.063(2) 0.048(2) 0.0435(19) 0.0088(15) 0.0069(16) -0.0040(16)
C11 0.0394(17) 0.0412(16) 0.0364(16) 0.0039(13) 0.0032(13) -0.0012(13)
C12 0.0367(16) 0.0442(17) 0.0336(15) 0.0046(12) 0.0061(12) 0.0010(13)
C13 0.0395(16) 0.0367(15) 0.0347(15) -0.0007(12) 0.0063(12) 0.0004(12)
C14 0.0395(17) 0.0417(17) 0.0431(17) 0.0005(13) 0.0072(13) 0.0044(13)

loop_
_atom_type_symbol
_atom_type_description
_atom_type_scat_dispersion_real
_atom_type_scat_dispersion_imag
_atom_type_scat_source
C C 0.0033 0.0016 'International Tables Vol C Tables 4.2.6.8 and 6.1.1.4'
H H 0.0000 0.0000 'International Tables Vol C Tables 4.2.6.8 and 6.1.1.4'
N N 0.0061 0.0033 'International Tables Vol C Tables 4.2.6.8 and 6.1.1.4'
Cl Cl 0.1484 0.1585 'International Tables Vol C Tables 4.2.6.8 and 6.1.1.4'
Cu Cu 0.3201 1.2651 'International Tables Vol C Tables 4.2.6.8 and 6.1.1.4'

loop_
_geom_angle_atom_site_label_1
_geom_angle_atom_site_label_2
_geom_angle_atom_site_label_3
_geom_angle
_geom_angle_site_symmetry_1
_geom_angle_site_symmetry_3
_geom_angle_publ_flag
N4 Cu1 N4 180 3_665 . ?
N4 Cu1 Cl1 90.30(8) 3_665 . ?
N4 Cu1 Cl1 89.70(8) . . y
N4 Cu1 Cl1 89.70(8) 3_665 3_665 ?
N4 Cu1 Cl1 90.30(8) . 3_665 ?
Cl1 Cu1 Cl1 180 . 3_665 ?
C2 C1 C12 120.1(3) . . ?
C1 C2 C3 119.2(3) . . ?
N4 C3 C2 123.2(3) . . ?
C3 N4 C13 118.3(3) . . ?
C3 N4 Cu1 118.0(2) . . ?
C13 N4 Cu1 123.4(2) . . ?
C6 C5 C13 120.1(3) . . ?
C5 C6 C14 121.7(3) . . ?
C8 N7 C14 117.4(3) . . ?
N7 C8 C9 124.2(4) . . ?
C10 C9 C8 119.3(4) . . ?
C9 C10 C11 119.6(4) . . ?
C10 C11 C14 116.8(3) . . ?
C10 C11 C12 124.3(3) . . ?
C14 C11 C12 119.0(3) . . ?
C13 C12 C1 117.5(3) . . ?
C13 C12 C11 119.2(3) . . ?
C1 C12 C11 123.3(3) . . ?
N4 C13 C12 121.6(3) . . ?
N4 C13 C5 117.8(3) . . ?
C12 C13 C5 120.5(3) . . ?
N7 C14 C11 122.8(3) . . ?
N7 C14 C6 117.7(3) . . ?
C11 C14 C6 119.5(3) . . ?

loop_
_geom_bond_atom_site_label_1
_geom_bond_atom_site_label_2
_geom_bond_distance
_geom_bond_site_symmetry_2
_geom_bond_publ_flag
Cu1 N4 1.985(3) 3_665 ?
Cu1 N4 1.985(3) . y
Cu1 Cl1 2.2552(9) . y
Cu1 Cl1 2.2552(9) 3_665 ?
C1 C2 1.354(5) . ?
C1 C12 1.406(4) . ?
C2 C3 1.378(5) . ?
C3 N4 1.330(4) . ?
N4 C13 1.365(4) . ?
C5 C6 1.343(4) . ?
C5 C13 1.426(4) . ?
C6 C14 1.427(4) . ?
N7 C8 1.311(5) . ?
N7 C14 1.358(4) . ?
C8 C9 1.380(6) . ?
C9 C10 1.358(5) . ?
C10 C11 1.406(4) . ?
C11 C14 1.411(4) . ?
C11 C12 1.443(4) . ?
C12 C13 1.401(4) . ?

loop_
_cod_changelog_entry_id
_cod_changelog_entry_author
_cod_changelog_entry_date
_cod_changelog_entry_text
1 'Vaitkus, Antanas' 2025-01-07T09:50:42+02:00 'Updated bibliographic information.'
